data_7128193
loop_
_publ_author_name
'Zhu, Yu'
'Li, Qiaohong'
'Li, Dongsheng'
'Zhang, Jian'
'Zhang, Lei'

_publ_section_title
;
 Functional ligand directed assembly and electronic structure of
 Sn<sub>18</sub>-oxo wheel nanoclusters.
;
_journal_issue 42
_journal_name_full 'Chemical communications (Cambridge, England)'
_journal_page_first 5159
_journal_page_last 5162
_journal_paper_doi 10.1039/d1cc00651g
_journal_volume 57
_journal_year 2021
_chemical_formula_sum 'C170 H262 O91 Sn18'
_chemical_formula_weight 5898.20
_space_group_crystal_system orthorhombic
_space_group_IT_number 53
_space_group_name_Hall '-P 2ac 2'
_space_group_name_H-M_alt 'P m n a'
_atom_sites_solution_hydrogens mixed
_audit_creation_method SHELXL-2016/6
_audit_update_record
;
2021-01-11 deposited with the CCDC.	2021-04-16 downloaded from the CCDC.
;
_cell_angle_alpha 90
_cell_angle_beta 90
_cell_angle_gamma 90
_cell_formula_units_Z 2
_cell_length_a 27.106(6)
_cell_length_b 15.460(3)
_cell_length_c 46.953(10)
_cell_measurement_reflns_used 37822
_cell_measurement_temperature 293(2)
_cell_measurement_theta_max 27.4971
_cell_measurement_theta_min 2.0445
_cell_volume 19676(7)
_computing_structure_refinement 'SHELXL-2016/6 (Sheldrick, 2016)'
_diffrn_ambient_temperature 293(2)
_diffrn_measured_fraction_theta_full 0.986
_diffrn_measured_fraction_theta_max 0.981
_diffrn_measurement_device_type MM007-Saturn724+
_diffrn_measurement_method CCD_Profile_fitting
_diffrn_radiation_type MoK\a
_diffrn_radiation_wavelength 0.71073
_diffrn_reflns_av_R_equivalents 0.0590
_diffrn_reflns_av_unetI/netI 0.0394
_diffrn_reflns_Laue_measured_fraction_full 0.986
_diffrn_reflns_Laue_measured_fraction_max 0.981
_diffrn_reflns_limit_h_max 35
_diffrn_reflns_limit_h_min -34
_diffrn_reflns_limit_k_max 19
_diffrn_reflns_limit_k_min -19
_diffrn_reflns_limit_l_max 60
_diffrn_reflns_limit_l_min -59
_diffrn_reflns_number 122013
_diffrn_reflns_point_group_measured_fraction_full 0.986
_diffrn_reflns_point_group_measured_fraction_max 0.981
_diffrn_reflns_theta_full 25.242
_diffrn_reflns_theta_max 27.486
_diffrn_reflns_theta_min 2.045
_exptl_absorpt_coefficient_mu 1.169
_exptl_absorpt_correction_T_max 1.0000
_exptl_absorpt_correction_T_min 0.3654
_exptl_absorpt_correction_type multi-scan
_exptl_absorpt_process_details 'SADABS (Sheldrick, 1996)'
_exptl_crystal_colour Colorless
_exptl_crystal_density_diffrn 0.996
_exptl_crystal_density_method 'not measured'
_exptl_crystal_description Prism
_exptl_crystal_F_000 5820
_exptl_crystal_size_max 0.2000
_exptl_crystal_size_mid 0.1500
_exptl_crystal_size_min 0.1000
_refine_diff_density_max 1.252
_refine_diff_density_min -0.812
_refine_diff_density_rms 0.102
_refine_ls_extinction_method none
_refine_ls_goodness_of_fit_ref 1.096
_refine_ls_hydrogen_treatment constr
_refine_ls_matrix_type full
_refine_ls_number_parameters 667
_refine_ls_number_reflns 22601
_refine_ls_number_restraints 2063
_refine_ls_restrained_S_all 1.165
_refine_ls_R_factor_all 0.0871
_refine_ls_R_factor_gt 0.0687
_refine_ls_shift/su_max 0.002
_refine_ls_shift/su_mean 0.000
_refine_ls_structure_factor_coef Fsqd
_refine_ls_weighting_details 'w=1/[\s^2^(Fo^2^)+(0.1105P)^2^+7.6006P] where P=(Fo^2^+2Fc^2^)/3'
_refine_ls_weighting_scheme calc
_refine_ls_wR_factor_gt 0.1977
_refine_ls_wR_factor_ref 0.2155
_reflns_Friedel_coverage 0.000
_reflns_number_gt 16064
_reflns_number_total 22601
_reflns_threshold_expression 'I > 2\s(I)'
_cod_data_source_file d1cc00651g2.cif
_cod_data_source_block x_sq
_cod_depositor_comments
;
The following automatic conversions were performed:

data item '_exptl_absorpt_correction_type' value 'Multi-scan' was
changed to 'multi-scan' in accordance with the
/home/data/users/saulius/crontab/automatic-downloads/rss-feeds/RSC/lib/dictionaries/cif_core.dic
dictionary named 'cif_core.dic' version 2.4.2 last updated on
2011-04-26.

Automatic conversion script
Id: cif_fix_values 7556 2019-12-06 15:28:31Z antanas 

 Adding full bibliography for 7128193.cif.
;
_cod_database_code 7128193
_shelx_shelxl_version_number 2016/6
_shelx_space_group_comment
;
The symmetry employed for this shelxl refinement is uniquely defined
by the following loop, which should always be used as a source of
symmetry information in preference to the above space-group names.
They are only intended as comments.
;

loop_
_space_group_symop_operation_xyz
'x, y, z'
'-x+1/2, -y, z+1/2'
'-x+1/2, y, -z+1/2'
'x, -y, -z'
'-x, -y, -z'
'x-1/2, y, -z-1/2'
'x-1/2, -y, z-1/2'
'-x, y, z'

loop_
_atom_site_label
_atom_site_type_symbol
_atom_site_fract_x
_atom_site_fract_y
_atom_site_fract_z
_atom_site_U_iso_or_equiv
_atom_site_adp_type
_atom_site_occupancy
_atom_site_site_symmetry_order
_atom_site_calc_flag
_atom_site_refinement_flags_posn
_atom_site_refinement_flags_adp
_atom_site_refinement_flags_occupancy
_atom_site_disorder_assembly
_atom_site_disorder_group
Sn1 Sn 0.66650(2) -0.08298(3) -0.02184(2) 0.08220(16) Uani 1 1 d . U . . .
Sn2 Sn 0.69699(2) 0.07323(4) -0.06207(2) 0.08900(17) Uani 1 1 d . U . . .
Sn3 Sn 0.500000 0.02191(5) -0.13556(2) 0.0966(2) Uani 1 2 d S TU P C .
Sn4 Sn 0.56933(2) 0.14407(3) -0.09741(2) 0.08796(17) Uani 1 1 d . U . . .
Sn5 Sn 0.61480(2) -0.05093(3) -0.08824(2) 0.08544(16) Uani 1 1 d . U . . .
O1 O 0.58938(12) -0.0711(3) -0.04429(6) 0.0839(10) Uani 1 1 d . U . . .
O2 O 0.66641(12) 0.0500(3) -0.02158(6) 0.0839(10) Uani 1 1 d . U . . .
O3 O 0.67978(13) -0.0576(3) -0.06460(7) 0.0911(11) Uani 1 1 d . U . . .
O4 O 0.500000 0.1460(5) -0.11780(10) 0.0973(16) Uani 1 2 d S TU P . .
O5 O 0.62904(13) 0.0789(3) -0.08046(7) 0.0884(10) Uani 1 1 d . U . . .
O6 O 0.55590(13) 0.0138(3) -0.10565(7) 0.0890(10) Uani 1 1 d . U . . .
O7 O 0.54059(13) 0.1320(3) -0.05514(7) 0.0899(11) Uani 1 1 d . U . . .
O8 O 0.76868(14) 0.0186(4) -0.04878(9) 0.1080(13) Uani 1 1 d . U . . .
O9 O 0.74659(15) -0.0877(4) -0.01968(9) 0.1048(13) Uani 1 1 d . U . . .
O10 O 0.72425(16) 0.0539(4) -0.10551(8) 0.1081(13) Uani 1 1 d . U . . .
O11 O 0.66434(15) -0.0292(4) -0.12471(7) 0.1055(13) Uani 1 1 d . U . . .
O12 O 0.60500(16) 0.1482(4) -0.13971(8) 0.1112(13) Uani 1 1 d . U . . .
O13 O 0.55158(18) 0.0733(4) -0.16629(8) 0.1204(15) Uani 1 1 d . U . . .
O14 O 0.7201(3) -0.0692(5) -0.22608(11) 0.167(3) Uani 1 1 d D U . . .
H14C H 0.692848 -0.096455 -0.226194 0.251 Uiso 1 1 d R U . . .
O15 O 0.9002(4) -0.2342(8) 0.0085(3) 0.310(5) Uani 1 1 d D U . . .
H15C H 0.878166 -0.258924 0.018503 0.465 Uiso 1 1 d R U . . .
O16 O 0.8356(3) 0.1259(6) -0.18536(13) 0.206(3) Uani 1 1 d D U . . .
H16D H 0.844438 0.162050 -0.172716 0.309 Uiso 1 1 d R U . . .
O17 O 0.6120(3) 0.1028(7) -0.26525(11) 0.221(4) Uani 1 1 d D U . . .
H17E H 0.583803 0.079966 -0.267850 0.332 Uiso 1 1 d R U . . .
O18 O 0.7324(3) 0.2501(6) -0.20959(15) 0.198(3) Uani 1 1 d D U . . .
H18E H 0.745385 0.267465 -0.194145 0.297 Uiso 1 1 d R U . . .
O19 O 0.9522(3) 0.0103(7) -0.0505(3) 0.268(5) Uani 1 1 d D U . . .
H19 H 0.945830 0.059367 -0.059127 0.402 Uiso 1 1 d R U . . .
C1 C 0.6564(3) -0.2191(5) -0.01763(15) 0.1099(19) Uani 1 1 d D U . . .
H1A H 0.653188 -0.232837 0.002434 0.132 Uiso 1 1 calc R U . . .
H1B H 0.625737 -0.234949 -0.026879 0.132 Uiso 1 1 calc R U . . .
C2 C 0.6972(4) -0.2732(7) -0.0299(2) 0.161(3) Uani 1 1 d D U . . .
H2A H 0.728189 -0.260092 -0.020529 0.193 Uiso 1 1 calc R U . . .
H2B H 0.700876 -0.261310 -0.050117 0.193 Uiso 1 1 calc R U . . .
C3 C 0.6834(5) -0.3694(8) -0.0253(3) 0.226(5) Uani 1 1 d D U . . .
H3A H 0.659545 -0.388391 -0.039337 0.271 Uiso 1 1 calc R U . . .
H3B H 0.669584 -0.378035 -0.006408 0.271 Uiso 1 1 calc R U . . .
C4 C 0.7326(7) -0.4193(11) -0.0286(5) 0.358(9) Uani 1 1 d D U . . .
H4A H 0.726838 -0.480043 -0.025898 0.537 Uiso 1 1 calc R U . . .
H4B H 0.745785 -0.409563 -0.047265 0.537 Uiso 1 1 calc R U . . .
H4C H 0.755758 -0.399275 -0.014552 0.537 Uiso 1 1 calc R U . . .
C5 C 0.7235(3) 0.1988(6) -0.05948(18) 0.136(2) Uani 1 1 d D U . . .
H5A H 0.696519 0.236823 -0.064651 0.163 Uiso 1 1 calc R U . . .
H5B H 0.730764 0.209790 -0.039576 0.163 Uiso 1 1 calc R U . . .
C6 C 0.7676(5) 0.2277(8) -0.0762(3) 0.210(4) Uani 1 1 d D U . . .
H6A H 0.762189 0.214437 -0.096106 0.252 Uiso 1 1 calc R U . . .
H6B H 0.796122 0.194947 -0.069887 0.252 Uiso 1 1 calc R U . . .
C7 C 0.7791(7) 0.3252(9) -0.0733(4) 0.268(6) Uani 1 1 d D U . . .
H7A H 0.805690 0.340400 -0.086186 0.322 Uiso 1 1 calc R U . . .
H7B H 0.750245 0.358493 -0.078635 0.322 Uiso 1 1 calc R U . . .
C8 C 0.7938(9) 0.3482(12) -0.0433(4) 0.339(9) Uani 1 1 d D U . . .
H8A H 0.800722 0.409048 -0.042209 0.508 Uiso 1 1 calc R U . . .
H8B H 0.767354 0.334208 -0.030529 0.508 Uiso 1 1 calc R U . . .
H8C H 0.822743 0.316133 -0.038072 0.508 Uiso 1 1 calc R U . . .
C9 C 0.500000 -0.1042(9) -0.1547(2) 0.129(3) Uani 1 2 d DS TU P . .
H9A H 0.523018 -0.139743 -0.144061 0.155 Uiso 0.25 1 calc R U P A -1
H9B H 0.467458 -0.128820 -0.151868 0.155 Uiso 0.25 1 calc R U P A -1
H9C H 0.520121 -0.101620 -0.171752 0.155 Uiso 0.25 1 calc R U P B -2
H9D H 0.516032 -0.143785 -0.141615 0.155 Uiso 0.25 1 calc R U P B -2
C10 C 0.5126(9) -0.114(2) -0.1860(3) 0.138(5) Uani 0.25 1 d D U P C -1
H10A H 0.546415 -0.133039 -0.188253 0.166 Uiso 0.25 1 calc R U P C -1
H10B H 0.509060 -0.058369 -0.195680 0.166 Uiso 0.25 1 calc R U P C -1
C11 C 0.4771(11) -0.1797(16) -0.1986(5) 0.152(6) Uani 0.25 1 d D U P C -1
H11A H 0.495623 -0.223889 -0.208667 0.182 Uiso 0.25 1 calc R U P C -1
H11B H 0.458808 -0.207463 -0.183416 0.182 Uiso 0.25 1 calc R U P C -1
C12 C 0.4414(12) -0.136(3) -0.2190(8) 0.179(9) Uani 0.25 1 d D U P C -1
H12A H 0.419385 -0.179032 -0.226725 0.268 Uiso 0.25 1 calc R U P C -1
H12B H 0.422798 -0.093307 -0.209001 0.268 Uiso 0.25 1 calc R U P C -1
H12C H 0.459551 -0.109705 -0.234210 0.268 Uiso 0.25 1 calc R U P C -1
C10B C 0.4500(8) -0.143(2) -0.1628(6) 0.152(5) Uani 0.25 1 d D U P C -2
H10C H 0.453588 -0.204317 -0.165933 0.183 Uiso 0.25 1 calc R U P C -2
H10D H 0.426953 -0.134259 -0.147240 0.183 Uiso 0.25 1 calc R U P C -2
C11B C 0.4301(10) -0.101(2) -0.1893(6) 0.148(5) Uani 0.25 1 d D U P C -2
H11C H 0.456982 -0.086594 -0.202118 0.178 Uiso 0.25 1 calc R U P C -2
H11D H 0.413136 -0.047437 -0.184403 0.178 Uiso 0.25 1 calc R U P C -2
C12B C 0.3943(13) -0.162(3) -0.2040(7) 0.184(9) Uani 0.25 1 d D U P C -2
H12D H 0.381534 -0.135793 -0.220928 0.277 Uiso 0.25 1 calc R U P C -2
H12E H 0.411288 -0.214827 -0.208993 0.277 Uiso 0.25 1 calc R U P C -2
H12F H 0.367559 -0.175775 -0.191325 0.277 Uiso 0.25 1 calc R U P C -2
C13 C 0.5865(4) 0.2787(6) -0.09234(18) 0.140(2) Uani 1 1 d D U . . .
H13A H 0.620749 0.286551 -0.097811 0.167 Uiso 1 1 calc R U . . .
H13B H 0.566698 0.310615 -0.105952 0.167 Uiso 1 1 calc R U . . .
C14 C 0.5798(6) 0.3200(7) -0.0642(2) 0.210(4) Uani 1 1 d D U . . .
H14A H 0.599849 0.289920 -0.050280 0.252 Uiso 1 1 calc R U . . .
H14B H 0.545576 0.314477 -0.058517 0.252 Uiso 1 1 calc R U . . .
C15 C 0.5941(7) 0.4168(8) -0.0644(4) 0.257(6) Uani 1 1 d D U . . .
H15A H 0.629603 0.424965 -0.064761 0.309 Uiso 1 1 calc R U . . .
H15B H 0.579154 0.447697 -0.080137 0.309 Uiso 1 1 calc R U . . .
C16 C 0.5717(9) 0.4435(12) -0.0355(4) 0.367(10) Uani 1 1 d D U . . .
H16A H 0.577574 0.503938 -0.032302 0.551 Uiso 1 1 calc R U . . .
H16B H 0.536779 0.432833 -0.035761 0.551 Uiso 1 1 calc R U . . .
H16C H 0.586653 0.410359 -0.020561 0.551 Uiso 1 1 calc R U . . .
C17 C 0.6012(3) -0.1783(6) -0.10116(16) 0.125(2) Uani 1 1 d D U . . .
H17A H 0.596818 -0.174784 -0.121631 0.150 Uiso 0.5 1 calc R U P D -1
H17B H 0.632300 -0.208241 -0.098291 0.150 Uiso 0.5 1 calc R U P D -1
H17C H 0.581699 -0.206577 -0.086572 0.150 Uiso 0.5 1 calc R U P E -2
H17D H 0.581519 -0.176730 -0.118394 0.150 Uiso 0.5 1 calc R U P E -2
C18 C 0.5630(6) -0.2401(9) -0.0914(3) 0.134(3) Uani 0.5 1 d D U P F -1
H18A H 0.530437 -0.217330 -0.095424 0.161 Uiso 0.5 1 calc R U P F -1
H18B H 0.565870 -0.249180 -0.071042 0.161 Uiso 0.5 1 calc R U P F -1
C19 C 0.5705(7) -0.3244(10) -0.1070(5) 0.178(5) Uani 0.5 1 d D U P F -1
H19A H 0.592211 -0.315351 -0.123129 0.214 Uiso 0.5 1 calc R U P F -1
H19B H 0.585963 -0.366036 -0.094355 0.214 Uiso 0.5 1 calc R U P F -1
C20 C 0.5218(8) -0.3590(14) -0.1171(6) 0.238(9) Uani 0.5 1 d D U P F -1
H20A H 0.526985 -0.412660 -0.126981 0.356 Uiso 0.5 1 calc R U P F -1
H20B H 0.500577 -0.368587 -0.101063 0.356 Uiso 0.5 1 calc R U P F -1
H20C H 0.506813 -0.318009 -0.129776 0.356 Uiso 0.5 1 calc R U P F -1
C18B C 0.6459(5) -0.2323(10) -0.1067(4) 0.154(4) Uani 0.5 1 d D U P F -2
H18C H 0.662038 -0.246194 -0.088880 0.185 Uiso 0.5 1 calc R U P F -2
H18D H 0.668992 -0.200317 -0.118485 0.185 Uiso 0.5 1 calc R U P F -2
C19B C 0.6307(7) -0.3149(12) -0.1218(5) 0.184(5) Uani 0.5 1 d D U P F -2
H19C H 0.620399 -0.302895 -0.141186 0.221 Uiso 0.5 1 calc R U P F -2
H19D H 0.603817 -0.342974 -0.111801 0.221 Uiso 0.5 1 calc R U P F -2
C20B C 0.6770(9) -0.3717(14) -0.1215(7) 0.251(9) Uani 0.5 1 d D U P F -2
H20D H 0.669995 -0.425656 -0.130797 0.376 Uiso 0.5 1 calc R U P F -2
H20E H 0.703186 -0.342636 -0.131370 0.376 Uiso 0.5 1 calc R U P F -2
H20F H 0.686711 -0.382457 -0.102174 0.376 Uiso 0.5 1 calc R U P F -2
C21 C 0.7035(2) 0.0138(6) -0.12551(12) 0.1088(17) Uani 1 1 d . U . . .
C22 C 0.7300(3) 0.0182(6) -0.15417(12) 0.1200(19) Uani 1 1 d . U . . .
C23 C 0.7705(3) 0.0705(6) -0.15659(14) 0.136(2) Uani 1 1 d . U . . .
H23A H 0.781546 0.103710 -0.141361 0.164 Uiso 1 1 calc R U . . .
C24 C 0.7946(3) 0.0719(7) -0.18308(16) 0.153(3) Uani 1 1 d D U . . .
C25 C 0.7784(3) 0.0278(7) -0.20547(15) 0.151(3) Uani 1 1 d . U . . .
H25A H 0.794649 0.031039 -0.222874 0.182 Uiso 1 1 calc R U . . .
C26 C 0.7377(3) -0.0219(7) -0.20246(13) 0.143(2) Uani 1 1 d D U . . .
C27 C 0.7114(3) -0.0292(7) -0.17662(13) 0.130(2) Uani 1 1 d . U . . .
H27A H 0.683391 -0.063670 -0.174857 0.156 Uiso 1 1 calc R U . . .
C28 C 0.5899(3) 0.1210(6) -0.16224(11) 0.1147(18) Uani 1 1 d . U . . .
C29 C 0.6200(3) 0.1426(5) -0.18928(13) 0.128(2) Uani 1 1 d . U . . .
C30 C 0.6633(3) 0.1893(6) -0.18594(16) 0.143(2) Uani 1 1 d . U . . .
H30A H 0.674168 0.209031 -0.168314 0.171 Uiso 1 1 calc R U . . .
C31 C 0.6892(3) 0.2043(8) -0.21105(18) 0.161(3) Uani 1 1 d D U . . .
C32 C 0.6734(4) 0.1815(8) -0.2358(2) 0.180(3) Uani 1 1 d . U . . .
H32A H 0.691382 0.197790 -0.251820 0.216 Uiso 1 1 calc R U . . .
C33 C 0.6294(3) 0.1321(7) -0.23971(13) 0.157(3) Uani 1 1 d D U . . .
C34 C 0.6020(3) 0.1120(7) -0.21505(14) 0.148(2) Uani 1 1 d . U . . .
H34A H 0.573201 0.079544 -0.216008 0.177 Uiso 1 1 calc R U . . .
C35 C 0.7776(2) -0.0437(6) -0.03331(16) 0.1079(18) Uani 1 1 d . U . . .
C36 C 0.8299(2) -0.0682(6) -0.02980(16) 0.150(3) Uani 1 1 d D U . . .
C37 C 0.8665(3) -0.0160(6) -0.0421(2) 0.156(3) Uani 1 1 d D U . . .
H37A H 0.858510 0.034450 -0.051813 0.187 Uiso 1 1 calc R U . . .
C38 C 0.9155(3) -0.0427(7) -0.0390(3) 0.182(3) Uani 1 1 d D U . . .
C39 C 0.9282(3) -0.1158(8) -0.0234(3) 0.202(4) Uani 1 1 d D U . . .
H39A H 0.961225 -0.130100 -0.020859 0.243 Uiso 1 1 calc R U . . .
C40 C 0.8913(4) -0.1680(8) -0.0114(3) 0.201(4) Uani 1 1 d D U . . .
C41 C 0.8413(3) -0.1422(7) -0.0144(2) 0.172(3) Uani 1 1 d D U . . .
H41A H 0.816351 -0.174683 -0.006026 0.206 Uiso 1 1 calc R U . . .
C42 C 0.54430(17) -0.0874(4) -0.03154(9) 0.0748(13) Uani 1 1 d . U . . .
C43 C 0.54464(16) -0.1060(4) -0.00273(9) 0.0739(13) Uani 1 1 d . U . . .
H43 H 0.574364 -0.112166 0.006951 0.089 Uiso 1 1 calc R U . . .
C44 C 0.500000 0.1154(6) -0.01164(13) 0.0728(17) Uani 1 2 d S TU P . .
C45 C 0.500000 -0.0757(6) -0.04625(13) 0.0744(17) Uani 1 2 d S TU P . .
H45 H 0.499998 -0.060603 -0.065420 0.089 Uiso 1 2 calc R U P . .
C46 C 0.500000 0.1270(6) -0.04278(12) 0.0784(18) Uani 1 2 d S TU P . .

loop_
_atom_site_aniso_label
_atom_site_aniso_U_11
_atom_site_aniso_U_22
_atom_site_aniso_U_33
_atom_site_aniso_U_23
_atom_site_aniso_U_13
_atom_site_aniso_U_12
Sn1 0.04046(19) 0.1688(4) 0.03732(17) -0.00173(19) 0.00224(11) 0.00547(18)
Sn2 0.0395(2) 0.1885(5) 0.03909(18) 0.0042(2) 0.00694(12) -0.0063(2)
Sn3 0.0529(3) 0.2102(7) 0.0266(2) 0.0003(3) 0.000 0.000
Sn4 0.0485(2) 0.1779(5) 0.03754(18) 0.0154(2) 0.00428(12) -0.0047(2)
Sn5 0.0438(2) 0.1807(5) 0.03186(17) -0.00513(18) 0.00473(11) 0.0027(2)
O1 0.0410(17) 0.175(3) 0.0351(14) -0.0014(17) 0.0055(12) 0.0027(18)
O2 0.0445(18) 0.173(3) 0.0338(15) 0.0015(17) 0.0023(12) -0.0010(18)
O3 0.0411(17) 0.193(3) 0.0391(15) -0.0029(19) 0.0044(12) 0.012(2)
O4 0.049(3) 0.203(5) 0.040(2) 0.021(3) 0.000 0.000
O5 0.0459(18) 0.182(3) 0.0374(15) 0.0071(18) 0.0018(13) -0.005(2)
O6 0.0487(18) 0.183(3) 0.0347(14) 0.0003(18) -0.0004(13) 0.001(2)
O7 0.0479(19) 0.184(3) 0.0376(15) 0.0100(19) 0.0046(13) -0.009(2)
O8 0.0371(19) 0.214(4) 0.073(2) 0.013(3) 0.0054(16) -0.001(2)
O9 0.045(2) 0.205(4) 0.065(2) 0.003(2) 0.0023(16) 0.011(2)
O10 0.061(2) 0.218(4) 0.0450(18) 0.006(2) 0.0201(16) -0.003(2)
O11 0.061(2) 0.219(4) 0.0371(16) -0.007(2) 0.0174(14) -0.004(2)
O12 0.070(2) 0.220(4) 0.0442(18) 0.024(2) 0.0129(16) -0.003(2)
O13 0.069(3) 0.254(4) 0.0390(17) 0.017(2) 0.0120(17) 0.001(3)
O14 0.143(5) 0.299(7) 0.060(3) -0.041(4) 0.038(3) -0.020(5)
O15 0.193(9) 0.356(11) 0.381(13) 0.130(10) -0.058(9) 0.047(9)
O16 0.155(6) 0.369(9) 0.095(4) -0.032(5) 0.064(4) -0.081(6)
O17 0.159(6) 0.453(11) 0.052(3) 0.005(5) 0.045(3) 0.015(7)
O18 0.137(5) 0.318(8) 0.139(5) 0.045(5) 0.050(4) -0.058(5)
O19 0.071(5) 0.400(11) 0.334(11) 0.069(10) 0.032(6) -0.023(6)
C1 0.077(4) 0.174(5) 0.079(4) -0.005(4) -0.002(3) 0.012(4)
C2 0.138(6) 0.182(6) 0.163(6) -0.002(5) 0.011(5) 0.011(5)
C3 0.192(10) 0.236(10) 0.250(11) -0.055(9) 0.020(9) 0.050(9)
C4 0.309(19) 0.380(18) 0.38(2) -0.041(16) -0.009(17) 0.056(17)
C5 0.098(5) 0.208(6) 0.102(5) 0.015(4) 0.013(4) -0.032(5)
C6 0.185(7) 0.255(8) 0.191(7) -0.005(7) 0.024(7) -0.050(7)
C7 0.263(12) 0.298(12) 0.244(12) 0.006(11) 0.003(11) -0.081(10)
C8 0.374(19) 0.381(18) 0.261(17) -0.006(16) 0.032(17) -0.055(16)
C9 0.093(6) 0.230(7) 0.064(4) -0.015(5) 0.000 0.000
C10 0.104(9) 0.234(9) 0.077(8) -0.015(8) 0.014(7) -0.007(8)
C11 0.118(11) 0.248(11) 0.090(10) -0.021(10) -0.002(9) -0.007(10)
C12 0.139(16) 0.264(17) 0.134(16) -0.014(16) 0.011(15) -0.021(16)
C10B 0.117(9) 0.240(10) 0.100(9) -0.019(9) 0.003(9) 0.000(9)
C11B 0.112(9) 0.241(10) 0.091(9) -0.014(9) 0.015(8) -0.007(9)
C12B 0.140(17) 0.276(19) 0.137(17) 0.007(17) 0.029(16) -0.017(17)
C13 0.122(5) 0.200(6) 0.096(5) 0.012(5) -0.001(4) -0.023(5)
C14 0.213(7) 0.230(7) 0.186(7) 0.005(6) 0.023(6) -0.024(6)
C15 0.288(12) 0.257(11) 0.228(11) -0.029(10) 0.038(11) -0.049(10)
C16 0.38(2) 0.366(18) 0.35(2) -0.029(17) -0.014(19) -0.013(17)
C17 0.095(4) 0.201(5) 0.079(4) -0.003(4) -0.010(3) -0.003(4)
C18 0.112(6) 0.188(6) 0.102(6) -0.004(5) 0.004(5) -0.001(5)
C19 0.151(9) 0.230(10) 0.152(9) 0.008(9) 0.002(9) -0.004(9)
C20 0.175(18) 0.290(17) 0.248(17) 0.037(16) 0.019(16) 0.015(15)
C18B 0.124(7) 0.220(8) 0.119(7) -0.002(7) 0.010(7) -0.005(7)
C19B 0.153(9) 0.242(10) 0.158(9) -0.011(9) 0.015(9) -0.003(9)
C20B 0.224(18) 0.284(18) 0.244(18) 0.022(17) -0.010(17) -0.011(17)
C21 0.055(3) 0.230(5) 0.042(2) 0.005(3) 0.018(2) 0.008(3)
C22 0.070(3) 0.250(5) 0.040(2) 0.003(3) 0.019(2) 0.001(4)
C23 0.090(4) 0.261(6) 0.058(3) -0.009(4) 0.032(3) -0.014(4)
C24 0.103(5) 0.294(7) 0.062(4) 0.001(4) 0.038(3) -0.029(5)
C25 0.107(5) 0.292(7) 0.055(3) -0.004(4) 0.043(3) -0.025(5)
C26 0.100(5) 0.275(6) 0.053(3) -0.004(4) 0.029(3) -0.012(5)
C27 0.084(4) 0.254(6) 0.052(3) 0.012(4) 0.022(3) 0.004(4)
C28 0.070(3) 0.234(5) 0.039(2) 0.025(3) 0.019(2) 0.006(4)
C29 0.075(4) 0.258(6) 0.050(3) 0.040(4) 0.026(2) 0.021(4)
C30 0.091(4) 0.265(6) 0.073(3) 0.039(4) 0.033(3) 0.004(4)
C31 0.108(5) 0.296(6) 0.078(4) 0.039(5) 0.040(4) -0.002(5)
C32 0.126(6) 0.316(8) 0.097(5) 0.044(6) 0.064(5) 0.014(6)
C33 0.111(5) 0.306(7) 0.055(3) 0.029(5) 0.034(3) 0.019(5)
C34 0.097(4) 0.290(6) 0.056(3) 0.032(4) 0.037(3) 0.020(5)
C35 0.037(3) 0.199(5) 0.088(4) 0.005(4) 0.006(3) 0.001(3)
C36 0.047(3) 0.243(6) 0.161(6) 0.032(5) 0.003(4) 0.011(4)
C37 0.049(3) 0.253(6) 0.166(6) 0.031(5) 0.014(4) 0.011(4)
C38 0.104(5) 0.245(6) 0.197(6) 0.035(5) 0.012(5) 0.000(5)
C39 0.079(5) 0.283(8) 0.245(8) 0.051(7) 0.012(6) 0.036(6)
C40 0.127(6) 0.254(6) 0.223(6) 0.042(6) -0.001(5) 0.009(5)
C41 0.069(4) 0.252(6) 0.194(6) 0.042(6) 0.002(5) 0.016(5)
C42 0.041(2) 0.150(4) 0.0338(19) -0.004(2) 0.0035(16) 0.002(2)
C43 0.035(2) 0.152(4) 0.0350(19) -0.006(2) 0.0012(15) 0.004(2)
C44 0.049(3) 0.137(5) 0.033(3) 0.000(3) 0.000 0.000
C45 0.036(3) 0.154(5) 0.033(2) -0.002(3) 0.000 0.000
C46 0.041(3) 0.162(5) 0.032(3) 0.002(3) 0.000 0.000

loop_
_atom_type_symbol
_atom_type_description
_atom_type_scat_dispersion_real
_atom_type_scat_dispersion_imag
_atom_type_scat_source
C C 0.0033 0.0016 'International Tables Vol C Tables 4.2.6.8 and 6.1.1.4'
H H 0.0000 0.0000 'International Tables Vol C Tables 4.2.6.8 and 6.1.1.4'
O O 0.0106 0.0060 'International Tables Vol C Tables 4.2.6.8 and 6.1.1.4'
Sn Sn -0.6537 1.4246 'International Tables Vol C Tables 4.2.6.8 and 6.1.1.4'

loop_
_geom_angle_atom_site_label_1
_geom_angle_atom_site_label_2
_geom_angle_atom_site_label_3
_geom_angle
_geom_angle_site_symmetry_1
_geom_angle_site_symmetry_3
_geom_angle_publ_flag
O2 Sn1 O3 79.47(16) . . ?
O2 Sn1 O2 75.60(17) . 4 ?
O3 Sn1 O2 153.1(2) . 4 ?
O2 Sn1 C1 170.6(2) . . ?
O3 Sn1 C1 107.4(2) . . ?
O2 Sn1 C1 98.6(2) 4 . ?
O2 Sn1 O9 91.98(17) . . ?
O3 Sn1 O9 83.02(15) . . ?
O2 Sn1 O9 87.94(14) 4 . ?
C1 Sn1 O9 95.2(2) . . ?
O2 Sn1 O1 85.61(14) . . ?
O3 Sn1 O1 72.88(13) . . ?
O2 Sn1 O1 114.55(12) 4 . ?
C1 Sn1 O1 90.3(2) . . ?
O9 Sn1 O1 155.82(13) . . ?
O2 Sn1 Sn2 40.84(9) . . ?
O3 Sn1 Sn2 40.20(13) . . ?
O2 Sn1 Sn2 113.12(13) 4 . ?
C1 Sn1 Sn2 147.08(18) . . ?
O9 Sn1 Sn2 78.08(13) . . ?
O1 Sn1 Sn2 84.56(10) . . ?
O2 Sn1 Sn1 38.29(8) . 4 ?
O3 Sn1 Sn1 117.12(14) . 4 ?
O2 Sn1 Sn1 37.31(13) 4 4 ?
C1 Sn1 Sn1 135.52(19) . 4 ?
O9 Sn1 Sn1 89.83(13) . 4 ?
O1 Sn1 Sn1 102.66(10) . 4 ?
Sn2 Sn1 Sn1 77.13(2) . 4 ?
O5 Sn2 O3 79.34(17) . . ?
O5 Sn2 C5 107.4(3) . . ?
O3 Sn2 C5 172.7(3) . . ?
O5 Sn2 O2 91.96(13) . . ?
O3 Sn2 O2 78.29(16) . . ?
C5 Sn2 O2 104.1(3) . . ?
O5 Sn2 O10 85.20(15) . . ?
O3 Sn2 O10 83.69(17) . . ?
C5 Sn2 O10 93.7(3) . . ?
O2 Sn2 O10 161.97(19) . . ?
O5 Sn2 O8 158.80(19) . . ?
O3 Sn2 O8 80.90(18) . . ?
C5 Sn2 O8 92.0(3) . . ?
O2 Sn2 O8 91.49(15) . . ?
O10 Sn2 O8 85.07(17) . . ?
O5 Sn2 Sn1 92.86(12) . . ?
O3 Sn2 Sn1 40.15(9) . . ?
C5 Sn2 Sn1 140.1(2) . . ?
O2 Sn2 Sn1 39.68(13) . . ?
O10 Sn2 Sn1 122.56(14) . . ?
O8 Sn2 Sn1 76.72(13) . . ?
O5 Sn2 Sn5 39.68(13) . . ?
O3 Sn2 Sn5 40.11(10) . . ?
C5 Sn2 Sn5 146.0(3) . . ?
O2 Sn2 Sn5 88.29(11) . . ?
O10 Sn2 Sn5 78.16(13) . . ?
O8 Sn2 Sn5 119.59(15) . . ?
Sn1 Sn2 Sn5 65.752(17) . . ?
O6 Sn3 O6 94.12(19) . 8_655 ?
O6 Sn3 O4 77.57(16) . . ?
O6 Sn3 O4 77.57(16) 8_655 . ?
O6 Sn3 C9 103.2(2) . . ?
O6 Sn3 C9 103.2(2) 8_655 . ?
O4 Sn3 C9 178.8(3) . . ?
O6 Sn3 O13 161.7(2) . 8_655 ?
O6 Sn3 O13 90.09(16) 8_655 8_655 ?
O4 Sn3 O13 85.94(19) . 8_655 ?
C9 Sn3 O13 93.1(3) . 8_655 ?
O6 Sn3 O13 90.09(16) . . ?
O6 Sn3 O13 161.7(2) 8_655 . ?
O4 Sn3 O13 85.94(19) . . ?
C9 Sn3 O13 93.1(3) . . ?
O13 Sn3 O13 80.7(2) 8_655 . ?
O6 Sn3 Sn4 39.50(13) . . ?
O6 Sn3 Sn4 94.89(11) 8_655 . ?
O4 Sn3 Sn4 40.36(6) . . ?
C9 Sn3 Sn4 140.16(12) . . ?
O13 Sn3 Sn4 122.36(16) 8_655 . ?
O13 Sn3 Sn4 77.15(14) . . ?
O6 Sn3 Sn4 94.90(11) . 8_655 ?
O6 Sn3 Sn4 39.50(13) 8_655 8_655 ?
O4 Sn3 Sn4 40.36(6) . 8_655 ?
C9 Sn3 Sn4 140.16(12) . 8_655 ?
O13 Sn3 Sn4 77.15(14) 8_655 8_655 ?
O13 Sn3 Sn4 122.36(16) . 8_655 ?
Sn4 Sn3 Sn4 71.65(2) . 8_655 ?
O5 Sn4 O6 74.76(16) . . ?
O5 Sn4 O4 151.6(2) . . ?
O6 Sn4 O4 76.9(2) . . ?
O5 Sn4 C13 105.1(3) . . ?
O6 Sn4 C13 175.1(3) . . ?
O4 Sn4 C13 103.3(3) . . ?
O5 Sn4 O7 83.42(14) . . ?
O6 Sn4 O7 91.41(16) . . ?
O4 Sn4 O7 95.62(15) . . ?
C13 Sn4 O7 93.5(3) . . ?
O5 Sn4 O12 91.00(15) . . ?
O6 Sn4 O12 86.41(17) . . ?
O4 Sn4 O12 88.95(16) . . ?
C13 Sn4 O12 88.7(3) . . ?
O7 Sn4 O12 174.37(17) . . ?
O5 Sn4 Sn3 112.75(13) . . ?
O6 Sn4 Sn3 39.21(10) . . ?
O4 Sn4 Sn3 39.98(19) . . ?
C13 Sn4 Sn3 139.4(3) . . ?
O7 Sn4 Sn3 104.67(11) . . ?
O12 Sn4 Sn3 76.80(13) . . ?
O5 Sn4 Sn5 37.64(13) . . ?
O6 Sn4 Sn5 37.12(10) . . ?
O4 Sn4 Sn5 114.02(19) . . ?
C13 Sn4 Sn5 142.5(3) . . ?
O7 Sn4 Sn5 86.27(13) . . ?
O12 Sn4 Sn5 88.86(14) . . ?
Sn3 Sn4 Sn5 75.70(2) . . ?
O6 Sn5 O5 75.12(16) . . ?
O6 Sn5 C17 101.9(3) . . ?
O5 Sn5 C17 173.3(2) . . ?
O6 Sn5 O3 153.23(19) . . ?
O5 Sn5 O3 78.31(17) . . ?
C17 Sn5 O3 104.8(3) . . ?
O6 Sn5 O1 101.49(13) . . ?
O5 Sn5 O1 91.75(14) . . ?
C17 Sn5 O1 94.8(2) . . ?
O3 Sn5 O1 76.00(13) . . ?
O6 Sn5 O11 95.16(15) . . ?
O5 Sn5 O11 82.86(16) . . ?
C17 Sn5 O11 91.4(3) . . ?
O3 Sn5 O11 84.62(14) . . ?
O1 Sn5 O11 160.57(14) . . ?
O6 Sn5 Sn2 113.77(13) . . ?
O5 Sn5 Sn2 38.75(10) . . ?
C17 Sn5 Sn2 143.2(2) . . ?
O3 Sn5 Sn2 40.00(14) . . ?
O1 Sn5 Sn2 86.72(10) . . ?
O11 Sn5 Sn2 77.38(12) . . ?
O6 Sn5 Sn4 37.72(13) . . ?
O5 Sn5 Sn4 37.41(10) . . ?
C17 Sn5 Sn4 139.4(2) . . ?
O3 Sn5 Sn4 115.62(13) . . ?
O1 Sn5 Sn4 97.80(11) . . ?
O11 Sn5 Sn4 89.23(14) . . ?
Sn2 Sn5 Sn4 76.12(2) . . ?
C42 O1 Sn5 135.1(3) . . ?
C42 O1 Sn1 125.3(3) . . ?
Sn5 O1 Sn1 98.83(13) . . ?
Sn1 O2 Sn1 104.40(17) . 4 ?
Sn1 O2 Sn2 99.49(16) . . ?
Sn1 O2 Sn2 146.5(2) 4 . ?
Sn2 O3 Sn1 99.64(16) . . ?
Sn2 O3 Sn5 99.89(18) . . ?
Sn1 O3 Sn5 112.18(16) . . ?
Sn3 O4 Sn4 99.7(2) . . ?
Sn3 O4 Sn4 99.7(2) . 8_655 ?
Sn4 O4 Sn4 126.0(2) . 8_655 ?
Sn2 O5 Sn4 153.3(3) . . ?
Sn2 O5 Sn5 101.58(19) . . ?
Sn4 O5 Sn5 104.95(16) . . ?
Sn5 O6 Sn4 105.16(17) . . ?
Sn5 O6 Sn3 150.3(2) . . ?
Sn4 O6 Sn3 101.28(18) . . ?
C46 O7 Sn4 139.3(3) . . ?
C35 O8 Sn2 129.7(4) . . ?
C35 O9 Sn1 128.8(5) . . ?
C21 O10 Sn2 127.7(4) . . ?
C21 O11 Sn5 128.4(4) . . ?
C28 O12 Sn4 128.8(4) . . ?
C28 O13 Sn3 129.3(3) . . ?
C26 O14 H14C 123.7 . . ?
C40 O15 H15C 124.9 . . ?
C24 O16 H16D 124.4 . . ?
C33 O17 H17E 125.1 . . ?
C31 O18 H18E 124.1 . . ?
C38 O19 H19 123.0 . . ?
C2 C1 Sn1 114.8(6) . . ?
C2 C1 H1A 108.6 . . ?
Sn1 C1 H1A 108.6 . . ?
C2 C1 H1B 108.6 . . ?
Sn1 C1 H1B 108.6 . . ?
H1A C1 H1B 107.5 . . ?
C1 C2 C3 107.6(8) . . ?
C1 C2 H2A 110.2 . . ?
C3 C2 H2A 110.2 . . ?
C1 C2 H2B 110.2 . . ?
C3 C2 H2B 110.2 . . ?
H2A C2 H2B 108.5 . . ?
C2 C3 C4 104.8(12) . . ?
C2 C3 H3A 110.8 . . ?
C4 C3 H3A 110.8 . . ?
C2 C3 H3B 110.8 . . ?
C4 C3 H3B 110.8 . . ?
H3A C3 H3B 108.9 . . ?
C3 C4 H4A 109.5 . . ?
C3 C4 H4B 109.5 . . ?
H4A C4 H4B 109.5 . . ?
C3 C4 H4C 109.5 . . ?
H4A C4 H4C 109.5 . . ?
H4B C4 H4C 109.5 . . ?
C6 C5 Sn2 121.7(7) . . ?
C6 C5 H5A 106.9 . . ?
Sn2 C5 H5A 106.9 . . ?
C6 C5 H5B 106.9 . . ?
Sn2 C5 H5B 106.9 . . ?
H5A C5 H5B 106.7 . . ?
C5 C6 C7 114.0(10) . . ?
C5 C6 H6A 108.8 . . ?
C7 C6 H6A 108.8 . . ?
C5 C6 H6B 108.8 . . ?
C7 C6 H6B 108.8 . . ?
H6A C6 H6B 107.6 . . ?
C8 C7 C6 111.5(11) . . ?
C8 C7 H7A 109.3 . . ?
C6 C7 H7A 109.3 . . ?
C8 C7 H7B 109.3 . . ?
C6 C7 H7B 109.3 . . ?
H7A C7 H7B 108.0 . . ?
C7 C8 H8A 109.5 . . ?
C7 C8 H8B 109.5 . . ?
H8A C8 H8B 109.5 . . ?
C7 C8 H8C 109.5 . . ?
H8A C8 H8C 109.5 . . ?
H8B C8 H8C 109.5 . . ?
C10 C9 Sn3 119.5(14) . . ?
C10B C9 Sn3 117.2(16) . . ?
C10 C9 H9A 107.4 . . ?
Sn3 C9 H9A 107.4 . . ?
C10 C9 H9B 107.4 . . ?
Sn3 C9 H9B 107.4 . . ?
H9A C9 H9B 107.0 . . ?
C10B C9 H9C 108.0 . . ?
Sn3 C9 H9C 108.0 . . ?
C10B C9 H9D 108.0 . . ?
Sn3 C9 H9D 108.0 . . ?
H9C C9 H9D 107.2 . . ?
C9 C10 C11 107.3(13) . . ?
C9 C10 H10A 110.3 . . ?
C11 C10 H10A 110.3 . . ?
C9 C10 H10B 110.3 . . ?
C11 C10 H10B 110.3 . . ?
H10A C10 H10B 108.5 . . ?
C12 C11 C10 110.6(14) . . ?
C12 C11 H11A 109.5 . . ?
C10 C11 H11A 109.5 . . ?
C12 C11 H11B 109.5 . . ?
C10 C11 H11B 109.5 . . ?
H11A C11 H11B 108.1 . . ?
C11 C12 H12A 109.5 . . ?
C11 C12 H12B 109.5 . . ?
H12A C12 H12B 109.5 . . ?
C11 C12 H12C 109.5 . . ?
H12A C12 H12C 109.5 . . ?
H12B C12 H12C 109.5 . . ?
C11B C10B C9 110.9(13) . . ?
C11B C10B H10C 109.5 . . ?
C9 C10B H10C 109.5 . . ?
C11B C10B H10D 109.5 . . ?
C9 C10B H10D 109.5 . . ?
H10C C10B H10D 108.0 . . ?
C10B C11B C12B 109.4(14) . . ?
C10B C11B H11C 109.8 . . ?
C12B C11B H11C 109.8 . . ?
C10B C11B H11D 109.8 . . ?
C12B C11B H11D 109.8 . . ?
H11C C11B H11D 108.2 . . ?
C11B C12B H12D 109.5 . . ?
C11B C12B H12E 109.5 . . ?
H12D C12B H12E 109.5 . . ?
C11B C12B H12F 109.5 . . ?
H12D C12B H12F 109.5 . . ?
H12E C12B H12F 109.5 . . ?
C14 C13 Sn4 119.5(7) . . ?
C14 C13 H13A 107.5 . . ?
Sn4 C13 H13A 107.5 . . ?
C14 C13 H13B 107.5 . . ?
Sn4 C13 H13B 107.5 . . ?
H13A C13 H13B 107.0 . . ?
C13 C14 C15 112.6(9) . . ?
C13 C14 H14A 109.1 . . ?
C15 C14 H14A 109.1 . . ?
C13 C14 H14B 109.1 . . ?
C15 C14 H14B 109.1 . . ?
H14A C14 H14B 107.8 . . ?
C16 C15 C14 99.0(10) . . ?
C16 C15 H15A 112.0 . . ?
C14 C15 H15A 112.0 . . ?
C16 C15 H15B 112.0 . . ?
C14 C15 H15B 112.0 . . ?
H15A C15 H15B 109.6 . . ?
C15 C16 H16A 109.5 . . ?
C15 C16 H16B 109.5 . . ?
H16A C16 H16B 109.5 . . ?
C15 C16 H16C 109.5 . . ?
H16A C16 H16C 109.5 . . ?
H16B C16 H16C 109.5 . . ?
C18 C17 Sn5 129.8(7) . . ?
C18B C17 Sn5 115.7(8) . . ?
C18 C17 H17A 104.8 . . ?
Sn5 C17 H17A 104.8 . . ?
C18 C17 H17B 104.8 . . ?
Sn5 C17 H17B 104.8 . . ?
H17A C17 H17B 105.8 . . ?
C18B C17 H17C 108.3 . . ?
Sn5 C17 H17C 108.3 . . ?
C18B C17 H17D 108.3 . . ?
Sn5 C17 H17D 108.3 . . ?
H17C C17 H17D 107.4 . . ?
C17 C18 C19 108.3(11) . . ?
C17 C18 H18A 110.0 . . ?
C19 C18 H18A 110.0 . . ?
C17 C18 H18B 110.0 . . ?
C19 C18 H18B 110.0 . . ?
H18A C18 H18B 108.4 . . ?
C20 C19 C18 110.1(12) . . ?
C20 C19 H19A 109.6 . . ?
C18 C19 H19A 109.6 . . ?
C20 C19 H19B 109.6 . . ?
C18 C19 H19B 109.6 . . ?
H19A C19 H19B 108.2 . . ?
C19 C20 H20A 109.5 . . ?
C19 C20 H20B 109.5 . . ?
H20A C20 H20B 109.5 . . ?
C19 C20 H20C 109.5 . . ?
H20A C20 H20C 109.5 . . ?
H20B C20 H20C 109.5 . . ?
C17 C18B C19B 109.4(11) . . ?
C17 C18B H18C 109.8 . . ?
C19B C18B H18C 109.8 . . ?
C17 C18B H18D 109.8 . . ?
C19B C18B H18D 109.8 . . ?
H18C C18B H18D 108.2 . . ?
C18B C19B C20B 104.9(12) . . ?
C18B C19B H19C 110.8 . . ?
C20B C19B H19C 110.8 . . ?
C18B C19B H19D 110.8 . . ?
C20B C19B H19D 110.8 . . ?
H19C C19B H19D 108.8 . . ?
C19B C20B H20D 109.5 . . ?
C19B C20B H20E 109.5 . . ?
H20D C20B H20E 109.5 . . ?
C19B C20B H20F 109.5 . . ?
H20D C20B H20F 109.5 . . ?
H20E C20B H20F 109.5 . . ?
O10 C21 O11 128.1(5) . . ?
O10 C21 C22 115.2(6) . . ?
O11 C21 C22 116.6(6) . . ?
C23 C22 C27 123.0(6) . . ?
C23 C22 C21 118.5(6) . . ?
C27 C22 C21 118.5(7) . . ?
C22 C23 C24 117.2(7) . . ?
C22 C23 H23A 121.4 . . ?
C24 C23 H23A 121.4 . . ?
C25 C24 O16 120.7(7) . . ?
C25 C24 C23 122.5(8) . . ?
O16 C24 C23 116.7(8) . . ?
C24 C25 C26 118.7(6) . . ?
C24 C25 H25A 120.7 . . ?
C26 C25 H25A 120.7 . . ?
C25 C26 O14 119.2(6) . . ?
C25 C26 C27 123.2(7) . . ?
O14 C26 C27 117.6(7) . . ?
C22 C27 C26 115.4(7) . . ?
C22 C27 H27A 122.3 . . ?
C26 C27 H27A 122.3 . . ?
O12 C28 O13 127.0(5) . . ?
O12 C28 C29 117.6(7) . . ?
O13 C28 C29 115.4(6) . . ?
C30 C29 C34 124.9(6) . . ?
C30 C29 C28 117.8(7) . . ?
C34 C29 C28 117.2(7) . . ?
C31 C30 C29 114.7(8) . . ?
C31 C30 H30A 122.6 . . ?
C29 C30 H30A 122.6 . . ?
C32 C31 O18 118.1(8) . . ?
C32 C31 C30 123.4(9) . . ?
O18 C31 C30 118.4(8) . . ?
C31 C32 C33 122.6(7) . . ?
C31 C32 H32A 118.7 . . ?
C33 C32 H32A 118.7 . . ?
O17 C33 C34 117.8(9) . . ?
O17 C33 C32 125.3(7) . . ?
C34 C33 C32 116.9(8) . . ?
C33 C34 C29 117.2(9) . . ?
C33 C34 H34A 121.4 . . ?
C29 C34 H34A 121.4 . . ?
O8 C35 O9 126.3(6) . . ?
O8 C35 C36 117.2(7) . . ?
O9 C35 C36 116.5(7) . . ?
C41 C36 C37 121.9(7) . . ?
C41 C36 C35 119.0(7) . . ?
C37 C36 C35 119.1(7) . . ?
C36 C37 C38 117.5(7) . . ?
C36 C37 H37A 121.3 . . ?
C38 C37 H37A 121.3 . . ?
C39 C38 O19 120.3(9) . . ?
C39 C38 C37 121.8(8) . . ?
O19 C38 C37 117.7(8) . . ?
C38 C39 C40 120.3(8) . . ?
C38 C39 H39A 119.9 . . ?
C40 C39 H39A 119.9 . . ?
C39 C40 O15 124.3(10) . . ?
C39 C40 C41 118.6(8) . . ?
O15 C40 C41 115.8(10) . . ?
C36 C41 C40 119.8(8) . . ?
C36 C41 H41A 120.1 . . ?
C40 C41 H41A 120.1 . . ?
C43 C42 O1 117.1(4) . . ?
C43 C42 C45 121.1(4) . . ?
O1 C42 C45 121.5(4) . . ?
C42 C43 C44 119.3(4) . 5_655 ?
C42 C43 H43 120.3 . . ?
C44 C43 H43 120.3 5_655 . ?
C43 C44 C43 120.6(6) 4 5_655 ?
C43 C44 C46 119.6(3) 4 . ?
C43 C44 C46 119.6(3) 5_655 . ?
C42 C45 C42 118.5(6) . 8_655 ?
C42 C45 H45 120.7 . . ?
C42 C45 H45 120.7 8_655 . ?
O7 C46 O7 124.0(6) . 8_655 ?
O7 C46 C44 118.0(3) . . ?
O7 C46 C44 118.0(3) 8_655 . ?

loop_
_geom_bond_atom_site_label_1
_geom_bond_atom_site_label_2
_geom_bond_distance
_geom_bond_site_symmetry_2
_geom_bond_publ_flag
Sn1 O2 2.056(5) . ?
Sn1 O3 2.077(3) . ?
Sn1 O2 2.101(3) 4 ?
Sn1 C1 2.131(8) . ?
Sn1 O9 2.175(4) . ?
Sn1 O1 2.348(3) . ?
Sn1 Sn2 3.1756(8) . ?
Sn1 Sn1 3.2847(10) 4 ?
Sn2 O5 2.036(4) . ?
Sn2 O3 2.079(5) . ?
Sn2 C5 2.074(9) . ?
Sn2 O2 2.105(3) . ?
Sn2 O10 2.190(4) . ?
Sn2 O8 2.209(4) . ?
Sn2 Sn5 3.1868(7) . ?
Sn3 O6 2.070(3) . ?
Sn3 O6 2.070(3) 8_655 ?
Sn3 O4 2.093(7) . ?
Sn3 C9 2.146(12) . ?
Sn3 O13 2.160(4) 8_655 ?
Sn3 O13 2.160(4) . ?
Sn3 Sn4 3.2105(8) . ?
Sn3 Sn4 3.2105(8) 8_655 ?
Sn4 O5 2.066(4) . ?
Sn4 O6 2.082(5) . ?
Sn4 O4 2.109(2) . ?
Sn4 C13 2.146(9) . ?
Sn4 O7 2.140(3) . ?
Sn4 O12 2.210(4) . ?
Sn4 Sn5 3.2855(9) . ?
Sn5 O6 2.054(4) . ?
Sn5 O5 2.077(5) . ?
Sn5 C17 2.093(8) . ?
Sn5 O3 2.084(4) . ?
Sn5 O1 2.198(3) . ?
Sn5 O11 2.202(3) . ?
O1 C42 1.384(5) . ?
O7 C46 1.246(4) . ?
O8 C35 1.231(9) . ?
O9 C35 1.258(8) . ?
O10 C21 1.258(8) . ?
O11 C21 1.253(8) . ?
O12 C28 1.210(8) . ?
O13 C28 1.287(9) . ?
O14 C26 1.412(7) . ?
O14 H14C 0.8500 . ?
O15 C40 1.406(8) . ?
O15 H15C 0.8500 . ?
O16 C24 1.393(7) . ?
O16 H16D 0.8500 . ?
O17 C33 1.366(8) . ?
O17 H17E 0.8498 . ?
O18 C31 1.369(8) . ?
O18 H18E 0.8500 . ?
O19 C38 1.396(8) . ?
O19 H19 0.8782 . ?
C1 C2 1.502(10) . ?
C1 H1A 0.9700 . ?
C1 H1B 0.9700 . ?
C2 C3 1.550(13) . ?
C2 H2A 0.9700 . ?
C2 H2B 0.9700 . ?
C3 C4 1.549(15) . ?
C3 H3A 0.9700 . ?
C3 H3B 0.9700 . ?
C4 H4A 0.9600 . ?
C4 H4B 0.9600 . ?
C4 H4C 0.9600 . ?
C5 C6 1.496(8) . ?
C5 H5A 0.9700 . ?
C5 H5B 0.9700 . ?
C6 C7 1.546(9) . ?
C6 H6A 0.9700 . ?
C6 H6B 0.9700 . ?
C7 C8 1.505(9) . ?
C7 H7A 0.9700 . ?
C7 H7B 0.9700 . ?
C8 H8A 0.9600 . ?
C8 H8B 0.9600 . ?
C8 H8C 0.9600 . ?
C9 C10 1.518(10) . ?
C9 C10B 1.527(10) . ?
C9 H9A 0.9700 . ?
C9 H9B 0.9700 . ?
C9 H9C 0.9700 . ?
C9 H9D 0.9700 . ?
C10 C11 1.524(10) . ?
C10 H10A 0.9700 . ?
C10 H10B 0.9700 . ?
C11 C12 1.515(10) . ?
C11 H11A 0.9700 . ?
C11 H11B 0.9700 . ?
C12 H12A 0.9600 . ?
C12 H12B 0.9600 . ?
C12 H12C 0.9600 . ?
C10B C11B 1.506(10) . ?
C10B H10C 0.9700 . ?
C10B H10D 0.9700 . ?
C11B C12B 1.526(10) . ?
C11B H11C 0.9700 . ?
C11B H11D 0.9700 . ?
C12B H12D 0.9600 . ?
C12B H12E 0.9600 . ?
C12B H12F 0.9600 . ?
C13 C14 1.478(8) . ?
C13 H13A 0.9700 . ?
C13 H13B 0.9700 . ?
C14 C15 1.546(9) . ?
C14 H14A 0.9700 . ?
C14 H14B 0.9700 . ?
C15 C16 1.540(9) . ?
C15 H15A 0.9700 . ?
C15 H15B 0.9700 . ?
C16 H16A 0.9600 . ?
C16 H16B 0.9600 . ?
C16 H16C 0.9600 . ?
C17 C18 1.481(9) . ?
C17 C18B 1.493(9) . ?
C17 H17A 0.9700 . ?
C17 H17B 0.9700 . ?
C17 H17C 0.9700 . ?
C17 H17D 0.9700 . ?
C18 C19 1.507(9) . ?
C18 H18A 0.9700 . ?
C18 H18B 0.9700 . ?
C19 C20 1.502(9) . ?
C19 H19A 0.9700 . ?
C19 H19B 0.9700 . ?
C20 H20A 0.9600 . ?
C20 H20B 0.9600 . ?
C20 H20C 0.9600 . ?
C18B C19B 1.517(9) . ?
C18B H18C 0.9700 . ?
C18B H18D 0.9700 . ?
C19B C20B 1.530(10) . ?
C19B H19C 0.9700 . ?
C19B H19D 0.9700 . ?
C20B H20D 0.9600 . ?
C20B H20E 0.9600 . ?
C20B H20F 0.9600 . ?
C21 C22 1.526(7) . ?
C22 C23 1.368(11) . ?
C22 C27 1.380(11) . ?
C23 C24 1.406(8) . ?
C23 H23A 0.9300 . ?
C24 C25 1.329(12) . ?
C25 C26 1.351(11) . ?
C25 H25A 0.9300 . ?
C26 C27 1.412(8) . ?
C27 H27A 0.9300 . ?
C28 C29 1.546(7) . ?
C29 C30 1.387(12) . ?
C29 C34 1.387(11) . ?
C30 C31 1.392(9) . ?
C30 H30A 0.9300 . ?
C31 C32 1.289(14) . ?
C32 C33 1.428(14) . ?
C32 H32A 0.9300 . ?
C33 C34 1.409(8) . ?
C34 H34A 0.9300 . ?
C35 C36 1.474(9) . ?
C36 C41 1.390(8) . ?
C36 C37 1.403(7) . ?
C37 C38 1.399(8) . ?
C37 H37A 0.9300 . ?
C38 C39 1.391(8) . ?
C39 C40 1.403(8) . ?
C39 H39A 0.9300 . ?
C40 C41 1.419(8) . ?
C41 H41A 0.9300 . ?
C42 C43 1.383(6) . ?
C42 C45 1.397(6) . ?
C43 C44 1.393(5) 5_655 ?
C43 H43 0.9300 . ?
C44 C46 1.473(8) . ?
C45 H45 0.9300 . ?
